data_4340784
loop_
_publ_author_name
'Kalita, Alok Ch'
'Gogoi, Nayanmoni'
'Jangir, Ritambhara'
'Kuppuswamy, Subramaniam'
'Walawalkar, Mrinalini G.'
'Murugavel, Ramaswamy'

_publ_section_title
;
 Ab initio chemical synthesis of designer metal phosphate frameworks at
 ambient conditions.
;
_journal_issue 17
_journal_name_full 'Inorganic chemistry'
_journal_page_first 8959
_journal_page_last 8969
_journal_paper_doi 10.1021/ic500810d
_journal_volume 53
_journal_year 2014
_chemical_formula_moiety 'C68 H84 N4 O16 P4 Zn4'
_chemical_formula_sum 'C68 H84 N4 O16 P4 Zn4'
_chemical_formula_weight 1598.75
_chemical_name_systematic
; 
 ? 
;
_space_group_IT_number 43
_symmetry_cell_setting orthorhombic
_symmetry_space_group_name_Hall 'F 2 -2d'
_symmetry_space_group_name_H-M 'F d d 2'
_atom_sites_solution_hydrogens geom
_atom_sites_solution_primary direct
_atom_sites_solution_secondary difmap
_audit_creation_method SHELXL-97
_cell_angle_alpha 90.00
_cell_angle_beta 90.00
_cell_angle_gamma 90.00
_cell_formula_units_Z 16
_cell_length_a 27.663(4)
_cell_length_b 49.6105(15)
_cell_length_c 27.879(10)
_cell_measurement_reflns_used 22220
_cell_measurement_temperature 123(2)
_cell_measurement_theta_max 28.0663
_cell_measurement_theta_min 3.6523
_cell_volume 38260(15)
_computing_cell_refinement
;
CrysAlisPro, Oxford Diffraction Ltd.,
Version 1.171.33.66 (release 28-04-2010 CrysAlis171 .NET)
(compiled Apr 28 2010,14:27:37)
;
_computing_data_collection
;
CrysAlisPro, Oxford Diffraction Ltd.,
Version 1.171.33.66 (release 28-04-2010 CrysAlis171 .NET)
(compiled Apr 28 2010,14:27:37)
;
_computing_data_reduction
;
CrysAlisPro, Oxford Diffraction Ltd.,
Version 1.171.33.66 (release 28-04-2010 CrysAlis171 .NET)
(compiled Apr 28 2010,14:27:37)
;
_computing_molecular_graphics 'Bruker SHELXTL (Sheldrick, 2008)'
_computing_publication_material 'Bruker SHELXTL'
_computing_structure_refinement 'SHELXL-97 (Sheldrick, 2008)'
_computing_structure_solution 'SHELXS-97 (Sheldrick, 2008)'
_diffrn_ambient_temperature 123(2)
_diffrn_detector_area_resol_mean 8.4171
_diffrn_measured_fraction_theta_full 0.993
_diffrn_measured_fraction_theta_max 0.993
_diffrn_measurement_device_type 'Xcalibur, Sapphire2, large Be window'
_diffrn_measurement_method '\w scans'
_diffrn_radiation_monochromator graphite
_diffrn_radiation_source 'Enhance (Mo) X-ray Source'
_diffrn_radiation_type MoK\a
_diffrn_radiation_wavelength 0.71073
_diffrn_reflns_av_R_equivalents 0.1127
_diffrn_reflns_av_sigmaI/netI 0.1606
_diffrn_reflns_limit_h_max 33
_diffrn_reflns_limit_h_min -33
_diffrn_reflns_limit_k_max 59
_diffrn_reflns_limit_k_min -59
_diffrn_reflns_limit_l_max 33
_diffrn_reflns_limit_l_min -33
_diffrn_reflns_number 116328
_diffrn_reflns_theta_full 25.21
_diffrn_reflns_theta_max 25.21
_diffrn_reflns_theta_min 3.66
_exptl_absorpt_coefficient_mu 1.109
_exptl_absorpt_correction_T_max 1.00000
_exptl_absorpt_correction_T_min 0.75944
_exptl_absorpt_correction_type multi-scan
_exptl_absorpt_process_details
;
CrysAlisPro, Oxford Diffraction Ltd.,
Version 1.171.33.66 (release 28-04-2010 CrysAlis171 .NET)
(compiled Apr 28 2010,14:27:37)
Empirical absorption correction using spherical harmonics,
 implemented in SCALE3 ABSPACK scaling algorithm.
;
_exptl_crystal_colour colorless
_exptl_crystal_density_diffrn 1.110
_exptl_crystal_density_method 'not measured'
_exptl_crystal_description 'rectangular prism'
_exptl_crystal_F_000 13248
_exptl_crystal_size_max 0.3
_exptl_crystal_size_mid 0.2
_exptl_crystal_size_min 0.1
_platon_squeeze_details
;
;
_refine_diff_density_max 0.756
_refine_diff_density_min -0.394
_refine_diff_density_rms 0.070
_refine_ls_abs_structure_details 'Flack H D (1983), Acta Cryst. A39, 876-881'
_refine_ls_abs_structure_Flack 0.488(8)
_refine_ls_extinction_method none
_refine_ls_goodness_of_fit_ref 0.765
_refine_ls_hydrogen_treatment constr
_refine_ls_matrix_type full
_refine_ls_number_parameters 904
_refine_ls_number_reflns 17159
_refine_ls_number_restraints 607
_refine_ls_restrained_S_all 0.764
_refine_ls_R_factor_all 0.1004
_refine_ls_R_factor_gt 0.0494
_refine_ls_shift/su_max 0.005
_refine_ls_shift/su_mean 0.001
_refine_ls_structure_factor_coef Fsqd
_refine_ls_weighting_details 'calc w=1/[\s^2^(Fo^2^)+(0.0494P)^2^] where P=(Fo^2^+2Fc^2^)/3'
_refine_ls_weighting_scheme calc
_refine_ls_wR_factor_gt 0.0978
_refine_ls_wR_factor_ref 0.1067
_reflns_number_gt 8144
_reflns_number_total 17159
_reflns_threshold_expression >2sigma(I)
_cod_data_source_file ic500810d_si_002.cif
_cod_data_source_block 4_shelxl
_cod_depositor_comments 'Adding full bibliography for 4340781--4340786.cif.'
_cod_database_code 4340784

loop_
_symmetry_equiv_pos_as_xyz
'x, y, z'
'-x, -y, z'
'-x+1/4, y+1/4, z+1/4'
'x+3/4, -y+3/4, z+1/4'
'x, y+1/2, z+1/2'
'-x, -y+1/2, z+1/2'
'-x+1/4, y+3/4, z+3/4'
'x+3/4, -y+5/4, z+3/4'
'x+1/2, y, z+1/2'
'-x+1/2, -y, z+1/2'
'-x+3/4, y+1/4, z+3/4'
'x+5/4, -y+3/4, z+3/4'
'x+1/2, y+1/2, z'
'-x+1/2, -y+1/2, z'
'-x+3/4, y+3/4, z+1/4'
'x+5/4, -y+5/4, z+1/4'

loop_
_atom_site_label
_atom_site_type_symbol
_atom_site_fract_x
_atom_site_fract_y
_atom_site_fract_z
_atom_site_U_iso_or_equiv
_atom_site_adp_type
_atom_site_occupancy
_atom_site_symmetry_multiplicity
_atom_site_calc_flag
_atom_site_refinement_flags
_atom_site_disorder_assembly
_atom_site_disorder_group
Zn1 Zn 0.073661(17) 0.199071(8) 0.273169(15) 0.03765(14) Uani 1 1 d . . .
Zn2 Zn 0.033219(19) 0.260006(8) 0.375712(15) 0.03993(14) Uani 1 1 d . . .
Zn3 Zn -0.063969(18) 0.196863(8) 0.346696(16) 0.03995(15) Uani 1 1 d . . .
Zn4 Zn -0.033529(19) 0.257257(8) 0.236455(16) 0.04020(15) Uani 1 1 d . . .
P1 P 0.04456(4) 0.198095(18) 0.38334(3) 0.0335(3) Uani 1 1 d . . .
P2 P 0.07593(4) 0.261491(18) 0.26868(4) 0.0379(3) Uani 1 1 d . B .
P3 P -0.07710(4) 0.257733(19) 0.34686(4) 0.0433(4) Uani 1 1 d . C .
P4 P -0.03440(4) 0.196007(18) 0.23274(4) 0.0376(3) Uani 1 1 d . . .
O11 O 0.06561(9) 0.18699(4) 0.33786(8) 0.0435(8) Uani 1 1 d . . .
O12 O 0.06304(9) 0.22650(4) 0.39271(8) 0.0383(8) Uani 1 1 d . . .
O13 O -0.00859(9) 0.19577(4) 0.38793(8) 0.0356(8) Uani 1 1 d . . .
O14 O 0.06885(10) 0.17942(4) 0.42529(8) 0.0423(8) Uani 1 1 d . . .
O21 O 0.10224(9) 0.23384(5) 0.27145(8) 0.0445(8) Uani 1 1 d . . .
O22 O 0.06286(10) 0.27234(4) 0.31680(8) 0.0457(9) Uani 1 1 d . . .
O23 O 0.03419(9) 0.26164(4) 0.23304(9) 0.0431(8) Uani 1 1 d . . .
O24 O 0.11645(10) 0.28168(4) 0.24822(8) 0.0438(8) Uani 1 1 d . . .
O31 O -0.03400(10) 0.26162(5) 0.37995(8) 0.0390(8) Uani 1 1 d . . .
O32 O -0.10003(10) 0.23049(5) 0.35214(10) 0.0527(9) Uani 1 1 d . . .
O33 O -0.06677(11) 0.26477(5) 0.29455(9) 0.0551(10) Uani 1 1 d . . .
O34 O -0.11922(9) 0.27810(5) 0.36260(9) 0.0453(9) Uani 1 1 d . . .
O41 O 0.01978(9) 0.19520(5) 0.22955(9) 0.0415(8) Uani 1 1 d . . .
O42 O -0.05454(10) 0.18791(5) 0.28018(9) 0.0496(9) Uani 1 1 d . . .
O43 O -0.05533(10) 0.22250(4) 0.21339(9) 0.0465(9) Uani 1 1 d . . .
O44 O -0.05546(10) 0.17388(4) 0.19622(9) 0.0450(8) Uani 1 1 d U . .
N11 N 0.11445(11) 0.16847(5) 0.24647(10) 0.0328(9) Uani 1 1 d . . .
N12 N 0.05508(12) 0.29244(5) 0.41531(11) 0.0446(11) Uani 1 1 d . . .
N31 N -0.05888(11) 0.28925(6) 0.19844(11) 0.0360(10) Uani 1 1 d . . .
N32 N -0.10004(12) 0.16463(6) 0.37004(11) 0.0422(10) Uani 1 1 d . . .
C1A C 0.04274(14) 0.16667(7) 0.46099(12) 0.0412(12) Uani 1 1 d D A .
C2A C 0.03332(9) 0.13968(3) 0.45427(4) 0.0438(13) Uani 1 1 d D . .
C3A C 0.00716(15) 0.12672(8) 0.49158(13) 0.0606(15) Uani 1 1 d D . .
H1 H -0.0005 0.1081 0.4888 0.073 Uiso 1 1 calc R . .
C4A C -0.00714(15) 0.14076(8) 0.53161(13) 0.0529(14) Uani 1 1 d DU . .
H2 H -0.0260 0.1320 0.5555 0.063 Uiso 1 1 calc R . .
C5A C 0.00558(16) 0.16727(8) 0.53743(14) 0.0664(16) Uani 1 1 d D A .
H3 H -0.0036 0.1764 0.5659 0.080 Uiso 1 1 calc R . .
C6A C 0.03155(7) 0.180994(19) 0.50258(11) 0.0549(14) Uani 1 1 d D . .
C7A C 0.04684(2) 0.125011(15) 0.40850(4) 0.0454(13) Uani 1 1 d D . .
H7AA H 0.0377 0.1370 0.3812 0.054 Uiso 1 1 calc R . .
C8A C 0.10165(2) 0.12054(3) 0.40538(13) 0.0606(15) Uani 1 1 d D . .
H8AA H 0.1183 0.1380 0.4073 0.091 Uiso 1 1 calc R . .
H8AB H 0.1096 0.1118 0.3748 0.091 Uiso 1 1 calc R . .
H8AC H 0.1121 0.1090 0.4320 0.091 Uiso 1 1 calc R . .
C9A C 0.02060(3) 0.09809(2) 0.40077(13) 0.0755(17) Uani 1 1 d D . .
H9AA H -0.0142 0.1014 0.3973 0.113 Uiso 1 1 calc R . .
H9AB H 0.0263 0.0863 0.4284 0.113 Uiso 1 1 calc R . .
H9AC H 0.0329 0.0894 0.3716 0.113 Uiso 1 1 calc R . .
C10A C 0.05033(11) 0.20931(3) 0.51086(18) 0.0634(19) Uani 0.634(4) 1 d PD A 1
H10A H 0.0728 0.2126 0.4834 0.076 Uiso 0.634(4) 1 calc PR A 1
C11A C 0.08119(4) 0.21343(5) 0.55507(7) 0.094(3) Uani 0.634(4) 1 d PD A 1
H11A H 0.1083 0.2007 0.5546 0.142 Uiso 0.634(4) 1 calc PR A 1
H11B H 0.0616 0.2103 0.5838 0.142 Uiso 0.634(4) 1 calc PR A 1
H11C H 0.0937 0.2319 0.5554 0.142 Uiso 0.634(4) 1 calc PR A 1
C12A C 0.01203(7) 0.23085(8) 0.50594(10) 0.096(3) Uani 0.634(4) 1 d PD A 1
H12A H -0.0124 0.2250 0.4828 0.143 Uiso 0.634(4) 1 calc PR A 1
H12B H 0.0270 0.2476 0.4947 0.143 Uiso 0.634(4) 1 calc PR A 1
H12C H -0.0033 0.2340 0.5372 0.143 Uiso 0.634(4) 1 calc PR A 1
C10G C 0.0336(3) 0.2105(2) 0.5075(3) 0.0634(19) Uani 0.366(4) 1 d PD A 2
H10B H 0.0263 0.2196 0.4763 0.076 Uiso 0.366(4) 1 calc PR A 2
C11G C 0.0869(3) 0.2118(3) 0.5190(5) 0.094(3) Uani 0.366(4) 1 d PD A 2
H11D H 0.0944 0.2292 0.5339 0.142 Uiso 0.366(4) 1 calc PR A 2
H11E H 0.1057 0.2098 0.4894 0.142 Uiso 0.366(4) 1 calc PR A 2
H11F H 0.0953 0.1972 0.5412 0.142 Uiso 0.366(4) 1 calc PR A 2
C12G C 0.0058(4) 0.2231(2) 0.5479(4) 0.096(3) Uani 0.366(4) 1 d PD A 2
H12D H 0.0149 0.2421 0.5509 0.143 Uiso 0.366(4) 1 calc PR A 2
H12E H 0.0132 0.2136 0.5778 0.143 Uiso 0.366(4) 1 calc PR A 2
H12F H -0.0289 0.2217 0.5412 0.143 Uiso 0.366(4) 1 calc PR A 2
C1B C 0.10593(9) 0.29892(2) 0.21429(3) 0.0365(12) Uani 0.376(3) 1 d PGDU B 1
C2B C 0.09374(16) 0.32537(3) 0.22547(4) 0.0563(16) Uani 0.376(3) 1 d PGDU B 1
C3B C 0.0873(2) 0.34416(4) 0.18904(5) 0.0578(18) Uani 0.376(3) 1 d PGDU B 1
H3B H 0.0790 0.3622 0.1967 0.069 Uiso 0.376(3) 1 calc PR B 1
C4B C 0.0931(2) 0.33651(3) 0.14142(4) 0.068(2) Uani 0.376(3) 1 d PGD B 1
H4B H 0.0888 0.3494 0.1165 0.082 Uiso 0.376(3) 1 calc PR B 1
C5B C 0.10532(16) 0.31006(3) 0.13024(3) 0.056(2) Uani 0.376(3) 1 d PGD B 1
H5B H 0.1093 0.3048 0.0977 0.067 Uiso 0.376(3) 1 calc PR B 1
C6B C 0.11171(12) 0.29127(3) 0.16667(4) 0.0440(16) Uani 0.376(3) 1 d PGD B 1
C7B C 0.09491(2) 0.336318(16) 0.27621(4) 0.0488(16) Uani 0.376(3) 1 d PDU B 1
H7BA H 0.0786 0.3235 0.2986 0.059 Uiso 0.376(3) 1 calc PR B 1
C8B C 0.14802(2) 0.34011(3) 0.29066(11) 0.0820(19) Uani 0.376(3) 1 d PDU B 1
H8BA H 0.1606 0.3232 0.3040 0.123 Uiso 0.376(3) 1 calc PR B 1
H8BB H 0.1504 0.3544 0.3149 0.123 Uiso 0.376(3) 1 calc PR B 1
H8BC H 0.1670 0.3452 0.2624 0.123 Uiso 0.376(3) 1 calc PR B 1
C9B C 0.06908(4) 0.36371(2) 0.2769(2) 0.073(2) Uani 0.376(3) 1 d PDU B 1
H9BA H 0.0343 0.3610 0.2725 0.110 Uiso 0.376(3) 1 calc PR B 1
H9BB H 0.0816 0.3750 0.2509 0.110 Uiso 0.376(3) 1 calc PR B 1
H9BC H 0.0749 0.3726 0.3078 0.110 Uiso 0.376(3) 1 calc PR B 1
C10B C 0.13072(12) 0.26339(3) 0.1549(2) 0.0434(14) Uani 0.376(3) 1 d PDU B 1
H10C H 0.1409 0.2551 0.1860 0.052 Uiso 0.376(3) 1 calc PR B 1
C11B C 0.17538(3) 0.26386(5) 0.1227(3) 0.096(3) Uani 0.376(3) 1 d PD B 1
H11G H 0.2000 0.2755 0.1370 0.144 Uiso 0.376(3) 1 calc PR B 1
H11H H 0.1665 0.2708 0.0910 0.144 Uiso 0.376(3) 1 calc PR B 1
H11I H 0.1882 0.2455 0.1195 0.144 Uiso 0.376(3) 1 calc PR B 1
C12B C 0.09204(5) 0.24499(8) 0.1337(3) 0.113(3) Uani 0.376(3) 1 d PD B 1
H12G H 0.0632 0.2454 0.1541 0.170 Uiso 0.376(3) 1 calc PR B 1
H12H H 0.1044 0.2265 0.1319 0.170 Uiso 0.376(3) 1 calc PR B 1
H12I H 0.0836 0.2512 0.1014 0.170 Uiso 0.376(3) 1 calc PR B 1
C1E C 0.11379(8) 0.296769(19) 0.20595(3) 0.0365(12) Uani 0.624(3) 1 d PGDU B 2
C2E C 0.09890(13) 0.32351(3) 0.20757(4) 0.0563(16) Uani 0.624(3) 1 d PGDU B 2
C3E C 0.09306(17) 0.33799(3) 0.16528(5) 0.0578(18) Uani 0.624(3) 1 d PGDU B 2
H3E H 0.0829 0.3563 0.1664 0.069 Uiso 0.624(3) 1 calc PR B 2
C4E C 0.10210(15) 0.32572(3) 0.12136(4) 0.068(2) Uani 0.624(3) 1 d PGD B 2
H4E H 0.0981 0.3356 0.0925 0.082 Uiso 0.624(3) 1 calc PR B 2
C5E C 0.11699(12) 0.29898(3) 0.11974(3) 0.056(2) Uani 0.624(3) 1 d PGD B 2
H5E H 0.1232 0.2906 0.0897 0.067 Uiso 0.624(3) 1 calc PR B 2
C6E C 0.12283(11) 0.28450(2) 0.16203(4) 0.0440(16) Uani 0.624(3) 1 d PGD B 2
C7E C 0.08535(3) 0.336039(17) 0.25529(3) 0.0488(16) Uani 0.624(3) 1 d PDU B 2
H7EA H 0.0659 0.3223 0.2730 0.059 Uiso 0.624(3) 1 calc PR B 2
C8E C 0.12917(3) 0.34270(4) 0.28690(5) 0.0820(19) Uani 0.624(3) 1 d PDU B 2
H8EA H 0.1410 0.3262 0.3022 0.123 Uiso 0.624(3) 1 calc PR B 2
H8EB H 0.1196 0.3557 0.3116 0.123 Uiso 0.624(3) 1 calc PR B 2
H8EC H 0.1549 0.3505 0.2670 0.123 Uiso 0.624(3) 1 calc PR B 2
C9E C 0.05329(4) 0.36115(2) 0.25031(9) 0.073(2) Uani 0.624(3) 1 d PDU B 2
H9EA H 0.0242 0.3566 0.2320 0.110 Uiso 0.624(3) 1 calc PR B 2
H9EB H 0.0712 0.3753 0.2335 0.110 Uiso 0.624(3) 1 calc PR B 2
H9EC H 0.0440 0.3676 0.2822 0.110 Uiso 0.624(3) 1 calc PR B 2
C10E C 0.13862(11) 0.25526(2) 0.1607(2) 0.0434(14) Uani 0.624(3) 1 d PDU B 2
H10E H 0.1421 0.2485 0.1943 0.052 Uiso 0.624(3) 1 calc PR B 2
C11E C 0.18681(3) 0.25277(6) 0.1356(3) 0.096(3) Uani 0.624(3) 1 d PD B 2
H11M H 0.2110 0.2636 0.1526 0.144 Uiso 0.624(3) 1 calc PR B 2
H11N H 0.1838 0.2593 0.1025 0.144 Uiso 0.624(3) 1 calc PR B 2
H11O H 0.1969 0.2338 0.1353 0.144 Uiso 0.624(3) 1 calc PR B 2
C12E C 0.09994(4) 0.23837(8) 0.1348(3) 0.113(3) Uani 0.624(3) 1 d PD B 2
H12M H 0.0702 0.2382 0.1539 0.170 Uiso 0.624(3) 1 calc PR B 2
H12N H 0.1117 0.2199 0.1307 0.170 Uiso 0.624(3) 1 calc PR B 2
H12O H 0.0933 0.2463 0.1033 0.170 Uiso 0.624(3) 1 calc PR B 2
C1C C -0.11436(6) 0.297479(19) 0.39760(3) 0.0470(14) Uani 0.831(2) 1 d PGDU C 1
C2C C -0.12278(8) 0.29083(2) 0.44531(3) 0.0569(17) Uani 0.831(2) 1 d PGD C 1
C3C C -0.11504(10) 0.30986(3) 0.48109(3) 0.074(2) Uani 0.831(2) 1 d PGD C 1
H3CA H -0.1208 0.3053 0.5137 0.089 Uiso 0.831(2) 1 calc PR C 1
C4C C -0.09888(12) 0.33553(3) 0.46917(4) 0.068(2) Uani 0.831(2) 1 d PGD C 1
H4CA H -0.0936 0.3485 0.4936 0.082 Uiso 0.831(2) 1 calc PR C 1
C5C C -0.09046(12) 0.34217(3) 0.42146(5) 0.079(2) Uani 0.831(2) 1 d PGD C 1
H5CA H -0.0794 0.3597 0.4133 0.095 Uiso 0.831(2) 1 calc PR C 1
C6C C -0.09819(9) 0.32315(2) 0.38567(4) 0.0367(13) Uani 0.831(2) 1 d PGDU C 1
C7C C -0.14208(2) 0.263499(17) 0.46022(4) 0.095(2) Uani 0.831(2) 1 d PD C 1
H7CA H -0.1527 0.2543 0.4301 0.114 Uiso 0.831(2) 1 calc PR C 1
C8C C -0.10407(3) 0.24503(3) 0.48324(7) 0.094(2) Uani 0.831(2) 1 d PD C 1
H8CA H -0.0811 0.2390 0.4587 0.141 Uiso 0.831(2) 1 calc PR C 1
H8CB H -0.1201 0.2293 0.4974 0.141 Uiso 0.831(2) 1 calc PR C 1
H8CC H -0.0867 0.2550 0.5083 0.141 Uiso 0.831(2) 1 calc PR C 1
C9C C -0.18680(3) 0.26493(5) 0.49275(6) 0.110(3) Uani 0.831(2) 1 d PD C 1
H9CA H -0.1882 0.2827 0.5082 0.166 Uiso 0.831(2) 1 calc PR C 1
H9CB H -0.1847 0.2509 0.5173 0.166 Uiso 0.831(2) 1 calc PR C 1
H9CC H -0.2160 0.2622 0.4735 0.166 Uiso 0.831(2) 1 calc PR C 1
C10C C -0.08746(12) 0.32950(6) 0.33358(4) 0.0414(13) Uani 0.831(2) 1 d PDU C 1
H10F H -0.1035 0.3153 0.3136 0.050 Uiso 0.831(2) 1 calc PR C 1
C11C C -0.10929(3) 0.35736(3) 0.3186(2) 0.095(2) Uani 0.831(2) 1 d PD C 1
H11P H -0.1002 0.3614 0.2854 0.142 Uiso 0.831(2) 1 calc PR C 1
H11Q H -0.0968 0.3715 0.3398 0.142 Uiso 0.831(2) 1 calc PR C 1
H11R H -0.1446 0.3567 0.3211 0.142 Uiso 0.831(2) 1 calc PR C 1
C12C C -0.03462(5) 0.32880(4) 0.32214(17) 0.0702(17) Uani 0.831(2) 1 d PD C 1
H12P H -0.0217 0.3109 0.3294 0.105 Uiso 0.831(2) 1 calc PR C 1
H12Q H -0.0177 0.3423 0.3415 0.105 Uiso 0.831(2) 1 calc PR C 1
H12R H -0.0299 0.3328 0.2880 0.105 Uiso 0.831(2) 1 calc PR C 1
C1F C -0.10767(8) 0.29329(3) 0.40779(4) 0.0470(14) Uani 0.169(2) 1 d PGDU C 2
C2F C -0.13533(9) 0.28695(4) 0.44786(5) 0.0569(17) Uani 0.169(2) 1 d PGD C 2
C3F C -0.14173(12) 0.30590(4) 0.48402(6) 0.074(2) Uani 0.169(2) 1 d PGD C 2
H3FA H -0.1606 0.3016 0.5114 0.089 Uiso 0.169(2) 1 calc PR C 2
C4F C -0.12047(15) 0.33119(3) 0.48012(5) 0.068(2) Uani 0.169(2) 1 d PGD C 2
H4FA H -0.1248 0.3441 0.5048 0.082 Uiso 0.169(2) 1 calc PR C 2
C5F C -0.09281(15) 0.33753(4) 0.44006(5) 0.079(2) Uani 0.169(2) 1 d PGD C 2
H5FA H -0.0783 0.3548 0.4374 0.095 Uiso 0.169(2) 1 calc PR C 2
C6F C -0.08641(10) 0.31858(4) 0.40389(5) 0.0367(13) Uani 0.169(2) 1 d PGDU C 2
C7F C -0.16381(3) 0.260944(19) 0.45185(4) 0.095(2) Uani 0.169(2) 1 d PD C 2
H7FA H -0.1706 0.2541 0.4188 0.114 Uiso 0.169(2) 1 calc PR C 2
C8F C -0.13344(3) 0.23991(3) 0.47875(8) 0.094(2) Uani 0.169(2) 1 d PD C 2
H8FA H -0.1201 0.2269 0.4558 0.141 Uiso 0.169(2) 1 calc PR C 2
H8FB H -0.1539 0.2304 0.5020 0.141 Uiso 0.169(2) 1 calc PR C 2
H8FC H -0.1069 0.2489 0.4957 0.141 Uiso 0.169(2) 1 calc PR C 2
C9F C -0.21205(3) 0.26505(4) 0.47807(7) 0.110(3) Uani 0.169(2) 1 d PD C 2
H9FA H -0.2203 0.2486 0.4958 0.166 Uiso 0.169(2) 1 calc PR C 2
H9FB H -0.2375 0.2690 0.4546 0.166 Uiso 0.169(2) 1 calc PR C 2
H9FC H -0.2091 0.2802 0.5005 0.166 Uiso 0.169(2) 1 calc PR C 2
C10F C -0.0800(2) 0.32766(9) 0.35238(5) 0.0414(13) Uani 0.169(2) 1 d PDU C 2
H10G H -0.0773 0.3084 0.3420 0.050 Uiso 0.169(2) 1 calc PR C 2
C11F C -0.12327(3) 0.3311(3) 0.3212(3) 0.095(2) Uani 0.169(2) 1 d PD C 2
H11S H -0.1504 0.3209 0.3346 0.142 Uiso 0.169(2) 1 calc PR C 2
H11T H -0.1160 0.3245 0.2889 0.142 Uiso 0.169(2) 1 calc PR C 2
H11U H -0.1319 0.3503 0.3197 0.142 Uiso 0.169(2) 1 calc PR C 2
C12F C -0.03321(4) 0.3335(4) 0.3302(4) 0.0702(17) Uani 0.169(2) 1 d PD C 2
H12S H -0.0132 0.3439 0.3527 0.105 Uiso 0.169(2) 1 calc PR C 2
H12T H -0.0382 0.3440 0.3009 0.105 Uiso 0.169(2) 1 calc PR C 2
H12U H -0.0169 0.3165 0.3224 0.105 Uiso 0.169(2) 1 calc PR C 2
C1D C -0.02909(15) 0.15345(7) 0.17363(11) 0.0429(13) Uani 1 1 d D . .
C2D C -0.01041(14) 0.159457(16) 0.12854(7) 0.0517(14) Uani 1 1 d D . .
C3D C 0.00987(16) 0.13813(7) 0.10399(14) 0.0577(15) Uani 1 1 d D . .
H31 H 0.0229 0.1414 0.0730 0.069 Uiso 1 1 calc R . .
C4D C 0.01217(16) 0.11202(7) 0.12256(14) 0.0616(15) Uani 1 1 d D . .
H32 H 0.0266 0.0978 0.1048 0.074 Uiso 1 1 calc R . .
C5D C -0.00701(15) 0.10756(7) 0.16715(13) 0.0568(14) Uani 1 1 d D . .
H33 H -0.0063 0.0898 0.1800 0.068 Uiso 1 1 calc R . .
C6D C -0.02752(7) 0.12819(6) 0.19425(3) 0.0428(13) Uani 1 1 d D . .
C7D C -0.01408(2) 0.18772(2) 0.10826(3) 0.0566(15) Uani 1 1 d D . .
H34 H -0.0088 0.2007 0.1352 0.068 Uiso 1 1 calc R . .
C8D C -0.06521(2) 0.19235(7) 0.08851(6) 0.0707(17) Uani 1 1 d D . .
H35 H -0.0709 0.2117 0.0847 0.106 Uiso 1 1 calc R . .
H36 H -0.0890 0.1849 0.1109 0.106 Uiso 1 1 calc R . .
H37 H -0.0684 0.1834 0.0573 0.106 Uiso 1 1 calc R . .
C9D C 0.02324(3) 0.19395(6) 0.06909(5) 0.0658(16) Uani 1 1 d D . .
H38 H 0.0558 0.1901 0.0812 0.099 Uiso 1 1 calc R . .
H39 H 0.0210 0.2130 0.0601 0.099 Uiso 1 1 calc R . .
H40 H 0.0168 0.1827 0.0409 0.099 Uiso 1 1 calc R . .
C10D C -0.04656(10) 0.12322(7) 0.24446(4) 0.0708(17) Uani 1 1 d D . .
H10D H -0.0711 0.1375 0.2518 0.085 Uiso 1 1 calc R . .
C11D C -0.07100(4) 0.09536(3) 0.25139(10) 0.0651(16) Uani 1 1 d D . .
H11J H -0.0941 0.0922 0.2254 0.098 Uiso 1 1 calc R . .
H11K H -0.0880 0.0950 0.2822 0.098 Uiso 1 1 calc R . .
H11L H -0.0463 0.0812 0.2510 0.098 Uiso 1 1 calc R . .
C12D C -0.00526(6) 0.12630(4) 0.27966(11) 0.0715(16) Uani 1 1 d D . .
H12J H 0.0099 0.1440 0.2753 0.107 Uiso 1 1 calc R . .
H12K H 0.0187 0.1121 0.2740 0.107 Uiso 1 1 calc R . .
H12L H -0.0177 0.1248 0.3125 0.107 Uiso 1 1 calc R . .
C11 C 0.14423(13) 0.15412(7) 0.27363(14) 0.0355(11) Uani 1 1 d . . .
H11Y H 0.1531 0.1610 0.3042 0.043 Uiso 1 1 calc R . .
C12 C 0.16308(14) 0.12927(7) 0.25923(13) 0.0406(13) Uani 1 1 d . . .
H12Y H 0.1846 0.1194 0.2792 0.049 Uiso 1 1 calc R . .
C13 C 0.14942(14) 0.11955(7) 0.21517(14) 0.0391(12) Uani 1 1 d . . .
C14 C 0.11842(15) 0.13469(8) 0.18586(14) 0.0475(13) Uani 1 1 d . . .
H14A H 0.1081 0.1283 0.1554 0.057 Uiso 1 1 calc R . .
C15 C 0.10400(16) 0.15883(8) 0.20331(13) 0.0565(15) Uani 1 1 d . . .
H15A H 0.0848 0.1698 0.1829 0.068 Uiso 1 1 calc R . .
C16 C 0.02324(15) 0.30748(7) 0.43774(12) 0.0417(13) Uani 1 1 d . . .
H16A H -0.0087 0.3010 0.4428 0.050 Uiso 1 1 calc R . .
C17 C 0.03699(14) 0.33414(6) 0.45493(12) 0.0314(11) Uani 1 1 d . . .
H17A H 0.0141 0.3456 0.4701 0.038 Uiso 1 1 calc R . .
C18 C 0.08326(14) 0.34220(7) 0.44869(12) 0.0308(11) Uani 1 1 d . . .
C19 C 0.11627(18) 0.32575(9) 0.42687(16) 0.0667(16) Uani 1 1 d . . .
H19A H 0.1490 0.3312 0.4236 0.080 Uiso 1 1 calc R . .
C31 C -0.02863(15) 0.30841(7) 0.18015(13) 0.0363(12) Uani 1 1 d . . .
H31A H 0.0051 0.3048 0.1794 0.044 Uiso 1 1 calc R . .
C32 C -0.04461(15) 0.33210(7) 0.16317(13) 0.0381(13) Uani 1 1 d . . .
H32A H -0.0224 0.3442 0.1487 0.046 Uiso 1 1 calc R . .
C33 C -0.09253(14) 0.33905(7) 0.16637(14) 0.0374(13) Uani 1 1 d . . .
C34 C -0.12323(18) 0.31964(8) 0.18641(17) 0.0660(16) Uani 1 1 d . . .
H34A H -0.1567 0.3233 0.1900 0.079 Uiso 1 1 calc R . .
C35 C -0.10501(15) 0.29576(8) 0.20060(15) 0.0517(14) Uani 1 1 d . . .
H35A H -0.1269 0.2827 0.2130 0.062 Uiso 1 1 calc R . .
C36 C -0.08769(16) 0.15394(8) 0.41378(14) 0.0489(14) Uani 1 1 d . . .
H36A H -0.0652 0.1630 0.4339 0.059 Uiso 1 1 calc R . .
C37 C -0.10788(17) 0.13020(9) 0.42816(16) 0.0586(16) Uani 1 1 d . . .
H37A H -0.0995 0.1235 0.4589 0.070 Uiso 1 1 calc R . .
C38 C -0.13939(15) 0.11554(7) 0.40113(14) 0.0369(12) Uani 1 1 d . . .
C39 C -0.15234(14) 0.12742(7) 0.35711(14) 0.0405(13) Uani 1 1 d . . .
H39A H -0.1752 0.1189 0.3367 0.049 Uiso 1 1 calc R . .
C41 C -0.13247(14) 0.15058(7) 0.34429(14) 0.0411(13) Uani 1 1 d . . .
H31B H -0.1420 0.1579 0.3143 0.049 Uiso 1 1 calc R . .
C110 C 0.10093(17) 0.30091(9) 0.40960(18) 0.0679(17) Uani 1 1 d . . .
H11Z H 0.1234 0.2896 0.3934 0.081 Uiso 1 1 calc R . .

loop_
_atom_site_aniso_label
_atom_site_aniso_U_11
_atom_site_aniso_U_22
_atom_site_aniso_U_33
_atom_site_aniso_U_23
_atom_site_aniso_U_13
_atom_site_aniso_U_12
Zn1 0.0658(3) 0.0187(2) 0.0285(2) -0.0013(2) -0.0044(2) 0.0024(2)
Zn2 0.0663(3) 0.0198(2) 0.0337(2) -0.0036(2) -0.0011(3) -0.0024(2)
Zn3 0.0594(3) 0.0226(2) 0.0379(3) 0.0069(2) -0.0016(3) -0.0033(2)
Zn4 0.0609(3) 0.0198(2) 0.0399(3) 0.0054(2) -0.0085(3) -0.0010(3)
P1 0.0499(7) 0.0211(5) 0.0294(6) 0.0031(5) -0.0048(5) 0.0019(5)
P2 0.0557(7) 0.0211(5) 0.0369(6) -0.0008(5) 0.0023(6) -0.0031(5)
P3 0.0649(9) 0.0192(5) 0.0459(7) 0.0004(5) -0.0042(7) 0.0069(6)
P4 0.0662(8) 0.0180(5) 0.0286(6) 0.0028(5) -0.0079(6) -0.0045(6)
O11 0.0670(19) 0.0304(13) 0.0330(16) -0.0041(12) 0.0130(14) -0.0023(14)
O12 0.0601(18) 0.0240(13) 0.0307(14) -0.0052(11) -0.0017(13) -0.0016(13)
O13 0.0450(17) 0.0252(13) 0.0365(15) 0.0003(12) 0.0124(13) -0.0009(13)
O14 0.0728(19) 0.0240(13) 0.0303(14) 0.0051(12) -0.0052(14) 0.0011(14)
O21 0.0580(18) 0.0457(15) 0.0299(15) 0.0056(13) -0.0110(15) 0.0043(14)
O22 0.082(2) 0.0272(13) 0.0274(15) 0.0003(12) 0.0042(14) -0.0202(14)
O23 0.0619(18) 0.0233(13) 0.0440(16) 0.0084(13) -0.0025(15) 0.0023(14)
O24 0.0707(19) 0.0276(13) 0.0332(15) 0.0091(12) -0.0133(14) -0.0080(14)
O31 0.0685(19) 0.0241(13) 0.0243(14) -0.0040(12) -0.0096(15) 0.0094(14)
O32 0.069(2) 0.0219(14) 0.067(2) 0.0061(14) -0.0068(17) 0.0110(14)
O33 0.085(2) 0.0369(16) 0.0434(18) -0.0011(14) 0.0014(16) 0.0039(16)
O34 0.0457(18) 0.0312(14) 0.0590(19) 0.0014(14) 0.0044(15) 0.0114(14)
O41 0.0500(18) 0.0252(14) 0.0494(17) -0.0074(13) -0.0196(15) 0.0052(13)
O42 0.087(2) 0.0355(14) 0.0258(15) 0.0105(13) -0.0051(16) -0.0045(15)
O43 0.086(2) 0.0148(13) 0.0386(16) -0.0018(12) -0.0026(16) -0.0028(14)
O44 0.0776(19) 0.0160(12) 0.0414(16) 0.0029(12) -0.0151(15) -0.0123(13)
N11 0.049(2) 0.0277(16) 0.0220(17) 0.0072(14) -0.0057(15) -0.0009(16)
N12 0.063(2) 0.0213(16) 0.050(2) -0.0078(16) -0.0121(19) 0.0030(17)
N31 0.037(2) 0.0267(17) 0.044(2) 0.0111(16) 0.0002(17) -0.0103(16)
N32 0.046(2) 0.0368(18) 0.044(2) 0.0039(17) 0.0013(18) -0.0024(17)
C1A 0.047(3) 0.041(2) 0.036(2) 0.0158(19) -0.004(2) 0.001(2)
C2A 0.055(3) 0.046(2) 0.030(2) 0.006(2) 0.000(2) 0.003(2)
C3A 0.077(3) 0.051(3) 0.054(3) 0.025(2) -0.007(3) -0.004(3)
C4A 0.060(3) 0.074(3) 0.025(2) 0.024(2) -0.001(2) 0.004(2)
C5A 0.100(4) 0.067(3) 0.033(2) -0.001(2) -0.003(3) 0.016(3)
C6A 0.088(3) 0.048(2) 0.028(2) 0.006(2) -0.017(2) 0.015(3)
C7A 0.055(3) 0.0207(19) 0.061(3) 0.010(2) -0.017(2) -0.003(2)
C8A 0.084(4) 0.045(2) 0.053(3) -0.011(2) -0.004(3) 0.003(3)
C9A 0.130(4) 0.035(2) 0.061(3) -0.003(2) -0.019(3) -0.001(3)
C10A 0.082(5) 0.069(3) 0.040(3) -0.014(3) -0.007(3) 0.020(3)
C11A 0.161(7) 0.068(4) 0.053(5) 0.003(5) 0.003(6) -0.032(5)
C12A 0.165(7) 0.038(3) 0.084(6) -0.005(4) 0.023(6) 0.041(4)
C10G 0.082(5) 0.069(3) 0.040(3) -0.014(3) -0.007(3) 0.020(3)
C11G 0.161(7) 0.068(4) 0.053(5) 0.003(5) 0.003(6) -0.032(5)
C12G 0.165(7) 0.038(3) 0.084(6) -0.005(4) 0.023(6) 0.041(4)
C1B 0.039(2) 0.035(2) 0.035(2) 0.0085(19) 0.001(2) -0.0036(19)
C2B 0.070(3) 0.049(2) 0.050(3) 0.014(2) 0.013(3) -0.008(2)
C3B 0.066(3) 0.053(3) 0.055(4) 0.020(3) 0.008(3) -0.008(3)
C4B 0.113(4) 0.053(4) 0.039(4) 0.018(3) -0.033(4) -0.040(4)
C5B 0.062(4) 0.067(4) 0.039(3) -0.013(3) -0.005(3) -0.035(3)
C6B 0.036(3) 0.058(3) 0.038(3) 0.004(3) -0.006(2) 0.003(3)
C7B 0.053(3) 0.032(2) 0.061(4) 0.014(2) -0.010(3) -0.012(2)
C8B 0.082(4) 0.077(3) 0.087(3) -0.002(3) 0.004(3) -0.014(3)
C9B 0.090(4) 0.051(3) 0.078(4) 0.010(3) 0.004(3) -0.006(3)
C10B 0.054(3) 0.046(3) 0.030(2) -0.008(2) 0.001(2) -0.002(2)
C11B 0.091(5) 0.069(5) 0.129(6) 0.002(5) -0.039(5) -0.009(4)
C12B 0.157(6) 0.076(4) 0.107(5) -0.041(4) 0.020(4) -0.002(5)
C1E 0.039(2) 0.035(2) 0.035(2) 0.0085(19) 0.001(2) -0.0036(19)
C2E 0.070(3) 0.049(2) 0.050(3) 0.014(2) 0.013(3) -0.008(2)
C3E 0.066(3) 0.053(3) 0.055(4) 0.020(3) 0.008(3) -0.008(3)
C4E 0.113(4) 0.053(4) 0.039(4) 0.018(3) -0.033(4) -0.040(4)
C5E 0.062(4) 0.067(4) 0.039(3) -0.013(3) -0.005(3) -0.035(3)
C6E 0.036(3) 0.058(3) 0.038(3) 0.004(3) -0.006(2) 0.003(3)
C7E 0.053(3) 0.032(2) 0.061(4) 0.014(2) -0.010(3) -0.012(2)
C8E 0.082(4) 0.077(3) 0.087(3) -0.002(3) 0.004(3) -0.014(3)
C9E 0.090(4) 0.051(3) 0.078(4) 0.010(3) 0.004(3) -0.006(3)
C10E 0.054(3) 0.046(3) 0.030(2) -0.008(2) 0.001(2) -0.002(2)
C11E 0.091(5) 0.069(5) 0.129(6) 0.002(5) -0.039(5) -0.009(4)
C12E 0.157(6) 0.076(4) 0.107(5) -0.041(4) 0.020(4) -0.002(5)
C1C 0.042(3) 0.044(2) 0.055(3) -0.002(2) 0.004(2) 0.022(2)
C2C 0.025(3) 0.072(3) 0.074(3) -0.001(3) 0.010(3) 0.009(3)
C3C 0.036(4) 0.127(5) 0.059(3) -0.031(3) 0.011(3) 0.031(4)
C4C 0.052(4) 0.076(4) 0.076(4) -0.012(3) 0.012(3) 0.011(3)
C5C 0.126(5) 0.028(3) 0.084(4) -0.008(3) 0.013(4) 0.029(3)
C6C 0.039(3) 0.031(2) 0.040(3) 0.002(2) 0.007(2) 0.019(2)
C7C 0.049(4) 0.147(6) 0.090(5) -0.006(4) -0.002(4) -0.004(4)
C8C 0.061(5) 0.143(5) 0.079(4) 0.044(4) -0.006(4) 0.040(4)
C9C 0.074(5) 0.171(6) 0.087(5) 0.038(5) 0.007(4) 0.004(5)
C10C 0.055(3) 0.032(2) 0.037(3) 0.005(2) -0.013(2) 0.014(2)
C11C 0.142(6) 0.044(3) 0.098(5) 0.032(3) -0.041(4) 0.014(4)
C12C 0.109(4) 0.050(3) 0.051(3) -0.018(2) -0.021(3) 0.003(3)
C1F 0.042(3) 0.044(2) 0.055(3) -0.002(2) 0.004(2) 0.022(2)
C2F 0.025(3) 0.072(3) 0.074(3) -0.001(3) 0.010(3) 0.009(3)
C3F 0.036(4) 0.127(5) 0.059(3) -0.031(3) 0.011(3) 0.031(4)
C4F 0.052(4) 0.076(4) 0.076(4) -0.012(3) 0.012(3) 0.011(3)
C5F 0.126(5) 0.028(3) 0.084(4) -0.008(3) 0.013(4) 0.029(3)
C6F 0.039(3) 0.031(2) 0.040(3) 0.002(2) 0.007(2) 0.019(2)
C7F 0.049(4) 0.147(6) 0.090(5) -0.006(4) -0.002(4) -0.004(4)
C8F 0.061(5) 0.143(5) 0.079(4) 0.044(4) -0.006(4) 0.040(4)
C9F 0.074(5) 0.171(6) 0.087(5) 0.038(5) 0.007(4) 0.004(5)
C10F 0.055(3) 0.032(2) 0.037(3) 0.005(2) -0.013(2) 0.014(2)
C11F 0.142(6) 0.044(3) 0.098(5) 0.032(3) -0.041(4) 0.014(4)
C12F 0.109(4) 0.050(3) 0.051(3) -0.018(2) -0.021(3) 0.003(3)
C1D 0.072(3) 0.034(2) 0.022(2) -0.0035(18) -0.008(2) -0.024(2)
C2D 0.071(3) 0.039(2) 0.045(3) -0.011(2) -0.017(2) -0.012(2)
C3D 0.073(3) 0.061(3) 0.039(3) -0.016(2) -0.009(2) -0.001(3)
C4D 0.087(4) 0.038(2) 0.061(3) -0.019(2) -0.020(3) -0.005(2)
C5D 0.081(3) 0.034(2) 0.056(3) 0.006(2) -0.024(3) -0.008(2)
C6D 0.061(3) 0.024(2) 0.044(2) -0.0076(19) -0.025(2) -0.005(2)
C7D 0.102(4) 0.038(2) 0.030(2) 0.001(2) -0.005(3) 0.006(3)
C8D 0.114(4) 0.047(3) 0.051(3) 0.013(2) -0.021(3) -0.010(3)
C9D 0.095(4) 0.052(3) 0.050(3) 0.003(2) -0.011(3) -0.014(3)
C10D 0.128(4) 0.029(2) 0.055(3) 0.006(2) -0.018(3) 0.007(3)
C11D 0.090(4) 0.028(2) 0.077(3) 0.015(2) -0.007(3) -0.011(2)
C12D 0.120(4) 0.048(3) 0.046(3) 0.015(2) -0.034(3) -0.012(3)
C11 0.032(2) 0.030(2) 0.045(2) -0.0154(19) -0.004(2) -0.0093(19)
C12 0.059(3) 0.032(2) 0.031(2) -0.0134(18) -0.009(2) 0.007(2)
C13 0.046(3) 0.029(2) 0.043(2) -0.0079(19) 0.001(2) 0.008(2)
C14 0.066(3) 0.045(2) 0.032(2) -0.014(2) -0.007(2) 0.026(2)
C15 0.093(3) 0.052(3) 0.024(2) 0.009(2) -0.010(2) 0.036(3)
C16 0.056(3) 0.039(2) 0.031(2) -0.0037(19) 0.014(2) 0.000(2)
C17 0.056(3) 0.0212(18) 0.0175(19) -0.0018(16) 0.009(2) 0.000(2)
C18 0.034(2) 0.034(2) 0.024(2) -0.0100(18) 0.0059(19) 0.0051(19)
C19 0.070(3) 0.058(3) 0.072(3) -0.025(3) 0.008(3) -0.018(3)
C31 0.042(3) 0.028(2) 0.039(2) 0.0002(19) -0.009(2) 0.018(2)
C32 0.058(3) 0.020(2) 0.036(2) 0.0030(19) -0.002(2) -0.015(2)
C33 0.031(3) 0.031(2) 0.051(3) 0.005(2) -0.004(2) 0.012(2)
C34 0.057(3) 0.047(3) 0.094(4) 0.040(3) 0.008(3) 0.013(2)
C35 0.042(3) 0.049(2) 0.064(3) 0.033(2) -0.002(2) -0.020(2)
C36 0.071(3) 0.042(2) 0.034(2) 0.021(2) -0.014(2) -0.016(2)
C37 0.071(3) 0.062(3) 0.043(3) 0.022(2) -0.001(3) -0.001(3)
C38 0.052(3) 0.022(2) 0.037(2) 0.0099(19) -0.008(2) -0.003(2)
C39 0.044(3) 0.033(2) 0.045(3) 0.000(2) -0.006(2) -0.015(2)
C41 0.058(3) 0.040(2) 0.025(2) 0.012(2) -0.018(2) -0.020(2)
C110 0.039(3) 0.073(3) 0.092(4) -0.041(3) -0.008(3) 0.004(3)

loop_
_atom_type_symbol
_atom_type_description
_atom_type_scat_dispersion_real
_atom_type_scat_dispersion_imag
_atom_type_scat_source
C C 0.0033 0.0016 'International Tables Vol C Tables 4.2.6.8 and 6.1.1.4'
H H 0.0000 0.0000 'International Tables Vol C Tables 4.2.6.8 and 6.1.1.4'
N N 0.0061 0.0033 'International Tables Vol C Tables 4.2.6.8 and 6.1.1.4'
O O 0.0106 0.0060 'International Tables Vol C Tables 4.2.6.8 and 6.1.1.4'
P P 0.1023 0.0942 'International Tables Vol C Tables 4.2.6.8 and 6.1.1.4'
Zn Zn 0.2839 1.4301 'International Tables Vol C Tables 4.2.6.8 and 6.1.1.4'

loop_
_geom_angle_atom_site_label_1
_geom_angle_atom_site_label_2
_geom_angle_atom_site_label_3
_geom_angle
_geom_angle_site_symmetry_3
O21 Zn1 O11 110.90(10) .
O21 Zn1 O41 113.30(10) .
O11 Zn1 O41 118.16(11) .
O21 Zn1 N11 115.99(11) .
O11 Zn1 N11 100.13(10) .
O41 Zn1 N11 97.09(11) .
O31 Zn2 O12 116.82(10) .
O31 Zn2 O22 117.56(11) .
O12 Zn2 O22 107.57(10) .
O31 Zn2 N12 103.12(12) .
O12 Zn2 N12 114.99(11) .
O22 Zn2 N12 94.83(11) .
O13 Zn3 O42 117.59(11) .
O13 Zn3 O32 112.74(11) .
O42 Zn3 O32 109.99(11) .
O13 Zn3 N32 100.47(11) .
O42 Zn3 N32 101.37(12) .
O32 Zn3 N32 113.87(12) .
O23 Zn4 O33 120.04(11) .
O23 Zn4 O43 113.25(11) .
O33 Zn4 O43 107.88(11) .
O23 Zn4 N31 103.06(11) .
O33 Zn4 N31 97.14(12) .
O43 Zn4 N31 114.50(12) .
O13 P1 O11 115.47(15) .
O13 P1 O12 113.01(14) .
O11 P1 O12 110.78(14) .
O13 P1 O14 107.58(14) .
O11 P1 O14 103.70(14) .
O12 P1 O14 105.29(13) .
O22 P2 O23 113.69(16) .
O22 P2 O21 112.79(14) .
O23 P2 O21 113.05(14) .
O22 P2 O24 105.27(14) .
O23 P2 O24 107.11(14) .
O21 P2 O24 103.93(14) .
O32 P3 O31 112.74(15) .
O32 P3 O33 112.27(16) .
O31 P3 O33 113.82(16) .
O32 P3 O34 103.51(16) .
O31 P3 O34 108.90(15) .
O33 P3 O34 104.68(15) .
O42 P4 O41 114.74(16) .
O42 P4 O43 113.69(16) .
O41 P4 O43 112.25(15) .
O42 P4 O44 104.05(15) .
O41 P4 O44 107.83(15) .
O43 P4 O44 103.03(14) .
P1 O11 Zn1 136.63(15) .
P1 O12 Zn2 128.07(16) .
P1 O13 Zn3 137.73(15) .
C1A O14 P1 124.0(2) .
P2 O21 Zn1 127.45(16) .
P2 O22 Zn2 138.83(15) .
P2 O23 Zn4 135.94(16) .
C1B O24 C1E 13.73(11) .
C1B O24 P2 120.6(2) .
C1E O24 P2 126.6(2) .
P3 O31 Zn2 137.58(16) .
P3 O32 Zn3 123.15(18) .
P3 O33 Zn4 149.36(18) .
C1C O34 C1F 15.08(9) .
C1C O34 P3 124.3(2) .
C1F O34 P3 113.01(19) .
P4 O41 Zn1 136.84(16) .
P4 O42 Zn3 147.53(17) .
P4 O43 Zn4 121.90(16) .
C1D O44 P4 126.2(3) .
C11 N11 C15 117.4(3) .
C11 N11 Zn1 122.5(2) .
C15 N11 Zn1 118.7(3) .
C16 N12 C110 120.8(3) .
C16 N12 Zn2 120.4(3) .
C110 N12 Zn2 117.4(3) .
C35 N31 C31 116.1(3) .
C35 N31 Zn4 120.1(3) .
C31 N31 Zn4 121.8(3) .
C41 N32 C36 116.1(3) .
C41 N32 Zn3 125.1(3) .
C36 N32 Zn3 118.4(3) .
C2A C1A O14 116.4(3) .
C2A C1A C6A 124.5(3) .
O14 C1A C6A 118.8(3) .
C1A C2A C3A 115.9(2) .
C1A C2A C7A 122.33(19) .
C3A C2A C7A 121.6(2) .
C4A C3A C2A 120.8(3) .
C4A C3A H1 119.6 .
C2A C3A H1 119.6 .
C5A C4A C3A 120.6(4) .
C5A C4A H2 119.7 .
C3A C4A H2 119.7 .
C4A C5A C6A 121.4(3) .
C4A C5A H3 119.3 .
C6A C5A H3 119.3 .
C5A C6A C1A 116.6(2) .
C5A C6A C10G 116.3(4) .
C1A C6A C10G 125.2(4) .
C5A C6A C10A 121.7(3) .
C1A C6A C10A 121.5(3) .
C10G C6A C10A 18.3(3) .
C2A C7A C8A 111.15(17) .
C2A C7A C9A 114.79(16) .
C8A C7A C9A 109.48(7) .
C2A C7A H7AA 107.0 .
C8A C7A H7AA 107.0 .
C9A C7A H7AA 107.0 .
C7A C8A H8AA 109.5 .
C7A C8A H8AB 109.5 .
H8AA C8A H8AB 109.5 .
C7A C8A H8AC 109.5 .
H8AA C8A H8AC 109.5 .
H8AB C8A H8AC 109.5 .
C7A C9A H9AA 109.5 .
C7A C9A H9AB 109.5 .
H9AA C9A H9AB 109.5 .
C7A C9A H9AC 109.5 .
H9AA C9A H9AC 109.5 .
H9AB C9A H9AC 109.5 .
C12A C10A C11A 112.0(3) .
C12A C10A C6A 113.7(2) .
C11A C10A C6A 116.3(3) .
C12A C10A H10A 104.5 .
C11A C10A H10A 104.5 .
C6A C10A H10A 104.5 .
C10A C11A H11A 109.5 .
C10A C11A H11B 109.5 .
H11A C11A H11B 109.5 .
C10A C11A H11C 109.5 .
H11A C11A H11C 109.5 .
H11B C11A H11C 109.5 .
C10A C12A H12A 109.5 .
C10A C12A H12B 109.5 .
H12A C12A H12B 109.5 .
C10A C12A H12C 109.5 .
H12A C12A H12C 109.5 .
H12B C12A H12C 109.5 .
C6A C10G C12G 117.7(8) .
C6A C10G C11G 95.7(7) .
C12G C10G C11G 108.9(9) .
C6A C10G H10B 111.2 .
C12G C10G H10B 111.2 .
C11G C10G H10B 111.2 .
C10G C11G H11D 109.5 .
C10G C11G H11E 109.5 .
H11D C11G H11E 109.5 .
C10G C11G H11F 109.5 .
H11D C11G H11F 109.5 .
H11E C11G H11F 109.5 .
C10G C12G H12D 109.5 .
C10G C12G H12E 109.5 .
H12D C12G H12E 109.5 .
C10G C12G H12F 109.5 .
H12D C12G H12F 109.5 .
H12E C12G H12F 109.5 .
O24 C1B C2B 120.59(12) .
O24 C1B C6B 119.11(13) .
C2B C1B C6B 120.0 .
C3B C2B C1B 120.0 .
C3B C2B C7B 116.37(8) .
C1B C2B C7B 122.86(9) .
C2B C3B C4B 120.0 .
C2B C3B H3B 120.0 .
C4B C3B H3B 120.0 .
C5B C4B C3B 120.0 .
C5B C4B H4B 120.0 .
C3B C4B H4B 120.0 .
C4B C5B C6B 120.0 .
C4B C5B H5B 120.0 .
C6B C5B H5B 120.0 .
C5B C6B C1B 120.0 .
C5B C6B C10B 119.9(2) .
C1B C6B C10B 119.7(2) .
C2B C7B C8B 108.0(2) .
C2B C7B C9B 108.6(2) .
C8B C7B C9B 109.48(8) .
C2B C7B H7BA 110.2 .
C8B C7B H7BA 110.2 .
C9B C7B H7BA 110.2 .
C7B C8B H8BA 109.5 .
C7B C8B H8BB 109.5 .
H8BA C8B H8BB 109.5 .
C7B C8B H8BC 109.5 .
H8BA C8B H8BC 109.5 .
H8BB C8B H8BC 109.5 .
C7B C9B H9BA 109.5 .
C7B C9B H9BB 109.5 .
H9BA C9B H9BB 109.5 .
C7B C9B H9BC 109.5 .
H9BA C9B H9BC 109.5 .
H9BB C9B H9BC 109.5 .
C6B C10B C12B 112.7(3) .
C6B C10B C11B 113.2(2) .
C12B C10B C11B 110.4(4) .
C6B C10B H10C 106.7 .
C12B C10B H10C 106.7 .
C11B C10B H10C 106.7 .
C10B C11B H11G 109.5 .
C10B C11B H11H 109.5 .
H11G C11B H11H 109.5 .
C10B C11B H11I 109.5 .
H11G C11B H11I 109.5 .
H11H C11B H11I 109.5 .
C10B C12B H12G 109.5 .
C10B C12B H12H 109.5 .
H12G C12B H12H 109.5 .
C10B C12B H12I 109.5 .
H12G C12B H12I 109.5 .
H12H C12B H12I 109.5 .
C2E C1E C6E 120.0 .
C2E C1E O24 119.96(12) .
C6E C1E O24 119.90(11) .
C1E C2E C3E 120.0 .
C1E C2E C7E 119.55(8) .
C3E C2E C7E 120.27(8) .
C4E C3E C2E 120.0 .
C4E C3E H3E 120.0 .
C2E C3E H3E 120.0 .
C5E C4E C3E 120.0 .
C5E C4E H4E 120.0 .
C3E C4E H4E 120.0 .
C4E C5E C6E 120.0 .
C4E C5E H5E 120.0 .
C6E C5E H5E 120.0 .
C5E C6E C1E 120.0 .
C5E C6E C10E 120.5(2) .
C1E C6E C10E 119.5(2) .
C2E C7E C8E 113.39(15) .
C2E C7E C9E 113.33(13) .
C8E C7E C9E 109.48(8) .
C2E C7E H7EA 106.7 .
C8E C7E H7EA 106.7 .
C9E C7E H7EA 106.7 .
C7E C8E H8EA 109.5 .
C7E C8E H8EB 109.5 .
H8EA C8E H8EB 109.5 .
C7E C8E H8EC 109.5 .
H8EA C8E H8EC 109.5 .
H8EB C8E H8EC 109.5 .
C7E C9E H9EA 109.5 .
C7E C9E H9EB 109.5 .
H9EA C9E H9EB 109.5 .
C7E C9E H9EC 109.5 .
H9EA C9E H9EC 109.5 .
H9EB C9E H9EC 109.5 .
C11E C10E C6E 110.1(2) .
C11E C10E C12E 110.6(4) .
C6E C10E C12E 109.4(3) .
C11E C10E H10E 108.9 .
C6E C10E H10E 108.9 .
C12E C10E H10E 108.9 .
C10E C11E H11M 109.5 .
C10E C11E H11N 109.5 .
H11M C11E H11N 109.5 .
C10E C11E H11O 109.5 .
H11M C11E H11O 109.5 .
H11N C11E H11O 109.5 .
C10E C12E H12M 109.5 .
C10E C12E H12N 109.5 .
H12M C12E H12N 109.5 .
C10E C12E H12O 109.5 .
H12M C12E H12O 109.5 .
H12N C12E H12O 109.5 .
O34 C1C C2C 119.76(12) .
O34 C1C C6C 120.12(12) .
C2C C1C C6C 120.0 .
C3C C2C C1C 120.0 .
C3C C2C C7C 117.70(7) .
C1C C2C C7C 122.26(7) .
C2C C3C C4C 120.0 .
C2C C3C H3CA 120.0 .
C4C C3C H3CA 120.0 .
C5C C4C C3C 120.0 .
C5C C4C H4CA 120.0 .
C3C C4C H4CA 120.0 .
C4C C5C C6C 120.0 .
C4C C5C H5CA 120.0 .
C6C C5C H5CA 120.0 .
C5C C6C C1C 120.0 .
C5C C6C C10C 121.10(14) .
C1C C6C C10C 118.86(14) .
C2C C7C C8C 114.05(11) .
C2C C7C C9C 113.85(13) .
C8C C7C C9C 109.42(8) .
C2C C7C H7CA 106.3 .
C8C C7C H7CA 106.3 .
C9C C7C H7CA 106.3 .
C7C C8C H8CA 109.5 .
C7C C8C H8CB 109.5 .
H8CA C8C H8CB 109.5 .
C7C C8C H8CC 109.5 .
H8CA C8C H8CC 109.5 .
H8CB C8C H8CC 109.5 .
C7C C9C H9CA 109.5 .
C7C C9C H9CB 109.5 .
H9CA C9C H9CB 109.5 .
C7C C9C H9CC 109.5 .
H9CA C9C H9CC 109.5 .
H9CB C9C H9CC 109.5 .
C12C C10C C6C 113.0(3) .
C12C C10C C11C 109.9(2) .
C6C C10C C11C 111.4(3) .
C12C C10C H10F 107.4 .
C6C C10C H10F 107.4 .
C11C C10C H10F 107.4 .
C10C C11C H11P 109.5 .
C10C C11C H11Q 109.5 .
H11P C11C H11Q 109.5 .
C10C C11C H11R 109.5 .
H11P C11C H11R 109.5 .
H11Q C11C H11R 109.5 .
C10C C12C H12P 109.5 .
C10C C12C H12Q 109.5 .
H12P C12C H12Q 109.5 .
C10C C12C H12R 109.5 .
H12P C12C H12R 109.5 .
H12Q C12C H12R 109.5 .
C2F C1F C6F 120.0 .
C2F C1F O34 116.32(14) .
C6F C1F O34 118.49(12) .
C1F C2F C3F 120.0 .
C1F C2F C7F 122.53(11) .
C3F C2F C7F 117.15(12) .
C4F C3F C2F 120.0 .
C4F C3F H3FA 120.0 .
C2F C3F H3FA 120.0 .
C5F C4F C3F 120.0 .
C5F C4F H4FA 120.0 .
C3F C4F H4FA 120.0 .
C4F C5F C6F 120.0 .
C4F C5F H5FA 120.0 .
C6F C5F H5FA 120.0 .
C5F C6F C1F 120.0 .
C5F C6F C10F 120.08(19) .
C1F C6F C10F 113.08(19) .
C2F C7F C9F 111.96(13) .
C2F C7F C8F 109.27(13) .
C9F C7F C8F 109.46(8) .
C2F C7F H7FA 108.7 .
C9F C7F H7FA 108.7 .
C8F C7F H7FA 108.7 .
C7F C8F H8FA 109.5 .
C7F C8F H8FB 109.5 .
H8FA C8F H8FB 109.5 .
C7F C8F H8FC 109.5 .
H8FA C8F H8FC 109.5 .
H8FB C8F H8FC 109.5 .
C7F C9F H9FA 109.5 .
C7F C9F H9FB 109.5 .
H9FA C9F H9FB 109.5 .
C7F C9F H9FC 109.5 .
H9FA C9F H9FC 109.5 .
H9FB C9F H9FC 109.5 .
C12F C10F C11F 116.3(5) .
C12F C10F C6F 124.2(6) .
C11F C10F C6F 119.5(5) .
C12F C10F H10G 90.0 .
C11F C10F H10G 90.0 .
C6F C10F H10G 90.0 .
C10F C11F H11S 109.5 .
C10F C11F H11T 109.5 .
H11S C11F H11T 109.5 .
C10F C11F H11U 109.5 .
H11S C11F H11U 109.5 .
H11T C11F H11U 109.5 .
C10F C12F H12S 109.5 .
C10F C12F H12T 109.5 .
H12S C12F H12T 109.5 .
C10F C12F H12U 109.5 .
H12S C12F H12U 109.5 .
H12T C12F H12U 109.5 .
C6D C1D C2D 124.0(3) .
C6D C1D O44 119.1(3) .
C2D C1D O44 116.4(3) .
C3D C2D C1D 115.8(2) .
C3D C2D C7D 123.5(2) .
C1D C2D C7D 120.7(2) .
C2D C3D C4D 123.1(4) .
C2D C3D H31 118.5 .
C4D C3D H31 118.5 .
C5D C4D C3D 118.0(4) .
C5D C4D H32 121.0 .
C3D C4D H32 121.0 .
C4D C5D C6D 122.1(3) .
C4D C5D H33 118.9 .
C6D C5D H33 119.0 .
C1D C6D C5D 117.0(2) .
C1D C6D C10D 121.4(3) .
C5D C6D C10D 121.5(3) .
C2D C7D C9D 114.00(18) .
C2D C7D C8D 109.52(19) .
C9D C7D C8D 109.56(8) .
C2D C7D H34 107.9 .
C9D C7D H34 107.9 .
C8D C7D H34 107.9 .
C7D C8D H35 109.5 .
C7D C8D H36 109.5 .
H35 C8D H36 109.5 .
C7D C8D H37 109.5 .
H35 C8D H37 109.5 .
H36 C8D H37 109.5 .
C7D C9D H38 109.5 .
C7D C9D H39 109.5 .
H38 C9D H39 109.5 .
C7D C9D H40 109.5 .
H38 C9D H40 109.5 .
H39 C9D H40 109.5 .
C12D C10D C6D 108.66(19) .
C12D C10D C11D 109.79(19) .
C6D C10D C11D 114.3(2) .
C12D C10D H10D 108.0 .
C6D C10D H10D 108.0 .
C11D C10D H10D 108.0 .
C10D C11D H11J 109.5 .
C10D C11D H11K 109.5 .
H11J C11D H11K 109.5 .
C10D C11D H11L 109.5 .
H11J C11D H11L 109.5 .
H11K C11D H11L 109.5 .
C10D C12D H12J 109.5 .
C10D C12D H12K 109.5 .
H12J C12D H12K 109.5 .
C10D C12D H12L 109.5 .
H12J C12D H12L 109.5 .
H12K C12D H12L 109.5 .
N11 C11 C12 122.8(3) .
N11 C11 H11Y 118.6 .
C12 C11 H11Y 118.6 .
C13 C12 C11 117.7(3) .
C13 C12 H12Y 121.2 .
C11 C12 H12Y 121.2 .
C12 C13 C14 120.1(3) .
C12 C13 C18 120.0(3) 7_544
C14 C13 C18 119.8(3) 7_544
C15 C14 C13 116.4(4) .
C15 C14 H14A 121.8 .
C13 C14 H14A 121.8 .
N11 C15 C14 125.5(4) .
N11 C15 H15A 117.2 .
C14 C15 H15A 117.2 .
N12 C16 C17 119.8(4) .
N12 C16 H16A 120.1 .
C17 C16 H16A 120.1 .
C18 C17 C16 118.2(3) .
C18 C17 H17A 120.9 .
C16 C17 H17A 120.9 .
C17 C18 C19 120.9(4) .
C17 C18 C13 121.8(3) 3
C19 C18 C13 117.4(4) 3
C18 C19 C110 118.7(4) .
C18 C19 H19A 120.7 .
C110 C19 H19A 120.7 .
C32 C31 N31 122.7(4) .
C32 C31 H31A 118.7 .
N31 C31 H31A 118.7 .
C31 C32 C33 121.0(4) .
C31 C32 H32A 119.5 .
C33 C32 H32A 119.5 .
C32 C33 C34 116.0(4) .
C32 C33 C38 122.3(4) 11_454
C34 C33 C38 121.6(4) 11_454
C35 C34 C33 119.7(4) .
C35 C34 H34A 120.2 .
C33 C34 H34A 120.2 .
N31 C35 C34 124.4(4) .
N31 C35 H35A 117.8 .
C34 C35 H35A 117.8 .
C37 C36 N32 119.5(4) .
C37 C36 H36A 120.2 .
N32 C36 H36A 120.2 .
C38 C37 C36 124.1(4) .
C38 C37 H37A 118.0 .
C36 C37 H37A 118.0 .
C37 C38 C39 114.9(4) .
C37 C38 C33 122.4(4) 15_445
C39 C38 C33 122.7(4) 15_445
C41 C39 C38 119.6(4) .
C41 C39 H39A 120.2 .
C38 C39 H39A 120.2 .
C39 C41 N32 125.7(4) .
C39 C41 H31B 117.2 .
N32 C41 H31B 117.2 .
N12 C110 C19 121.6(4) .
N12 C110 H11Z 119.2 .
C19 C110 H11Z 119.2 .

loop_
_geom_bond_atom_site_label_1
_geom_bond_atom_site_label_2
_geom_bond_distance
_geom_bond_site_symmetry_2
Zn1 O21 1.898(2) .
Zn1 O11 1.914(2) .
Zn1 O41 1.933(2) .
Zn1 N11 2.033(3) .
Zn2 O31 1.865(3) .
Zn2 O12 1.915(2) .
Zn2 O22 1.935(2) .
Zn2 N12 2.043(3) .
Zn3 O13 1.916(2) .
Zn3 O42 1.924(3) .
Zn3 O32 1.950(2) .
Zn3 N32 1.994(3) .
Zn4 O23 1.888(3) .
Zn4 O33 1.899(3) .
Zn4 O43 1.937(2) .
Zn4 N31 2.033(3) .
P1 O13 1.480(3) .
P1 O11 1.500(2) .
P1 O12 1.522(2) .
P1 O14 1.636(2) .
P2 O22 1.490(3) .
P2 O23 1.523(3) .
P2 O21 1.555(3) .
P2 O24 1.608(3) .
P3 O32 1.500(3) .
P3 O31 1.520(3) .
P3 O33 1.526(3) .
P3 O34 1.604(3) .
P4 O42 1.490(3) .
P4 O41 1.502(3) .
P4 O43 1.534(3) .
P4 O44 1.607(3) .
O14 C1A 1.383(4) .
O24 C1B 1.308(3) .
O24 C1E 1.398(2) .
O34 C1C 1.376(3) .
O34 C1F 1.502(3) .
O44 C1D 1.399(4) .
N11 C11 1.326(4) .
N11 C15 1.327(5) .
N12 C16 1.313(5) .
N12 C110 1.346(5) .
N31 C35 1.318(5) .
N31 C31 1.365(5) .
N32 C41 1.344(5) .
N32 C36 1.373(5) .
C1A C2A 1.377(4) .
C1A C6A 1.394(4) .
C2A C3A 1.421(4) .
C2A C7A 1.5157(10) .
C3A C4A 1.374(5) .
C3A H1 0.9500 .
C4A C5A 1.371(5) .
C4A H2 0.9500 .
C5A C6A 1.387(4) .
C5A H3 0.9500 .
C6A C10G 1.469(11) .
C6A C10A 1.5156(10) .
C7A C8A 1.5350(8) .
C7A C9A 1.5354(8) .
C7A H7AA 1.0000 .
C8A H8AA 0.9800 .
C8A H8AB 0.9800 .
C8A H8AC 0.9800 .
C9A H9AA 0.9800 .
C9A H9AB 0.9800 .
C9A H9AC 0.9800 .
C10A C12A 1.511(4) .
C10A C11A 1.513(4) .
C10A H10A 1.0000 .
C11A H11A 0.9800 .
C11A H11B 0.9800 .
C11A H11C 0.9800 .
C12A H12A 0.9800 .
C12A H12B 0.9800 .
C12A H12C 0.9800 .
C10G C12G 1.499(10) .
C10G C11G 1.511(10) .
C10G H10B 1.0000 .
C11G H11D 0.9800 .
C11G H11E 0.9800 .
C11G H11F 0.9800 .
C12G H12D 0.9800 .
C12G H12E 0.9800 .
C12G H12F 0.9800 .
C1B C2B 1.3900 .
C1B C6B 1.3900 .
C2B C3B 1.3900 .
C2B C7B 1.5155 .
C3B C4B 1.3900 .
C3B H3B 0.9500 .
C4B C5B 1.3900 .
C4B H4B 0.9500 .
C5B C6B 1.3900 .
C5B H5B 0.9500 .
C6B C10B 1.5154 .
C7B C8B 1.5350(9) .
C7B C9B 1.5352(8) .
C7B H7BA 1.0000 .
C8B H8BA 0.9800 .
C8B H8BB 0.9800 .
C8B H8BC 0.9800 .
C9B H9BA 0.9800 .
C9B H9BB 0.9800 .
C9B H9BC 0.9800 .
C10B C12B 1.526(6) .
C10B C11B 1.527(6) .
C10B H10C 1.0000 .
C11B H11G 0.9800 .
C11B H11H 0.9800 .
C11B H11I 0.9800 .
C12B H12G 0.9800 .
C12B H12H 0.9800 .
C12B H12I 0.9800 .
C1E C2E 1.3900 .
C1E C6E 1.3901 .
C2E C3E 1.3900 .
C2E C7E 1.5155 .
C3E C4E 1.3900 .
C3E H3E 0.9500 .
C4E C5E 1.3900 .
C4E H4E 0.9500 .
C5E C6E 1.3900 .
C5E H5E 0.9500 .
C6E C10E 1.5154 .
C7E C8E 1.5347(9) .
C7E C9E 1.5354(8) .
C7E H7EA 1.0000 .
C8E H8EA 0.9800 .
C8E H8EB 0.9800 .
C8E H8EC 0.9800 .
C9E H9EA 0.9800 .
C9E H9EB 0.9800 .
C9E H9EC 0.9800 .
C10E C11E 1.511(5) .
C10E C12E 1.539(5) .
C10E H10E 1.0000 .
C11E H11M 0.9800 .
C11E H11N 0.9800 .
C11E H11O 0.9800 .
C12E H12M 0.9800 .
C12E H12N 0.9800 .
C12E H12O 0.9800 .
C1C C2C 1.3900 .
C1C C6C 1.3900 .
C2C C3C 1.3899 .
C2C C7C 1.5156 .
C3C C4C 1.3900 .
C3C H3CA 0.9500 .
C4C C5C 1.3900 .
C4C H4CA 0.9500 .
C5C C6C 1.3900 .
C5C H5CA 0.9500 .
C6C C10C 1.5155 .
C7C C8C 1.5353(9) .
C7C C9C 1.5356(9) .
C7C H7CA 1.0000 .
C8C H8CA 0.9800 .
C8C H8CB 0.9800 .
C8C H8CC 0.9800 .
C9C H9CA 0.9800 .
C9C H9CB 0.9800 .
C9C H9CC 0.9800 .
C10C C12C 1.496(3) .
C10C C11C 1.566(4) .
C10C H10F 1.0000 .
C11C H11P 0.9800 .
C11C H11Q 0.9800 .
C11C H11R 0.9800 .
C12C H12P 0.9800 .
C12C H12Q 0.9800 .
C12C H12R 0.9800 .
C1F C2F 1.3900 .
C1F C6F 1.3900 .
C2F C3F 1.3900 .
C2F C7F 1.5156 .
C3F C4F 1.3900 .
C3F H3FA 0.9500 .
C4F C5F 1.3900 .
C4F H4FA 0.9500 .
C5F C6F 1.3900 .
C5F H5FA 0.9500 .
C6F C10F 1.5155 .
C7F C9F 1.5353(9) .
C7F C8F 1.5352(9) .
C7F H7FA 1.0000 .
C8F H8FA 0.9800 .
C8F H8FB 0.9800 .
C8F H8FC 0.9800 .
C9F H9FA 0.9800 .
C9F H9FB 0.9800 .
C9F H9FC 0.9800 .
C10F C12F 1.462(8) .
C10F C11F 1.490(7) .
C10F H10G 1.0000 .
C11F H11S 0.9800 .
C11F H11T 0.9800 .
C11F H11U 0.9800 .
C12F H12S 0.9800 .
C12F H12T 0.9800 .
C12F H12U 0.9800 .
C1D C6D 1.380(4) .
C1D C2D 1.391(4) .
C2D C3D 1.379(4) .
C2D C7D 1.5153(9) .
C3D C4D 1.396(5) .
C3D H31 0.9500 .
C4D C5D 1.369(5) .
C4D H32 0.9500 .
C5D C6D 1.393(4) .
C5D H33 0.9500 .
C6D C10D 1.5159(11) .
C7D C9D 1.5342(9) .
C7D C8D 1.5350(8) .
C7D H34 1.0000 .
C8D H35 0.9800 .
C8D H36 0.9800 .
C8D H37 0.9800 .
C9D H38 0.9800 .
C9D H39 0.9800 .
C9D H40 0.9800 .
C10D C12D 1.514(3) .
C10D C11D 1.551(3) .
C10D H10D 1.0000 .
C11D H11J 0.9800 .
C11D H11K 0.9800 .
C11D H11L 0.9800 .
C12D H12J 0.9800 .
C12D H12K 0.9800 .
C12D H12L 0.9800 .
C11 C12 1.398(5) .
C11 H11Y 0.9500 .
C12 C13 1.372(5) .
C12 H12Y 0.9500 .
C13 C14 1.402(5) .
C13 C18 1.511(5) 7_544
C14 C15 1.353(5) .
C14 H14A 0.9500 .
C15 H15A 0.9500 .
C16 C17 1.458(5) .
C16 H16A 0.9500 .
C17 C18 1.352(5) .
C17 H17A 0.9500 .
C18 C19 1.367(6) .
C18 C13 1.510(5) 3
C19 C110 1.390(6) .
C19 H19A 0.9500 .
C31 C32 1.342(5) .
C31 H31A 0.9500 .
C32 C33 1.373(5) .
C32 H32A 0.9500 .
C33 C34 1.400(6) .
C33 C38 1.469(5) 11_454
C34 C35 1.347(6) .
C34 H34A 0.9500 .
C35 H35A 0.9500 .
C36 C37 1.364(6) .
C36 H36A 0.9500 .
C37 C38 1.362(6) .
C37 H37A 0.9500 .
C38 C39 1.408(5) .
C38 C33 1.469(5) 15_445
C39 C41 1.323(5) .
C39 H39A 0.9500 .
C41 H31B 0.9500 .
C110 H11Z 0.9500 .

loop_
_geom_torsion_atom_site_label_1
_geom_torsion_atom_site_label_2
_geom_torsion_atom_site_label_3
_geom_torsion_atom_site_label_4
_geom_torsion
_geom_torsion_site_symmetry_1
_geom_torsion_site_symmetry_4
O13 P1 O11 Zn1 81.5(3) . .
O12 P1 O11 Zn1 -48.5(3) . .
O14 P1 O11 Zn1 -161.0(2) . .
O21 Zn1 O11 P1 50.3(3) . .
O41 Zn1 O11 P1 -83.0(2) . .
N11 Zn1 O11 P1 173.3(2) . .
O13 P1 O12 Zn2 -36.9(2) . .
O11 P1 O12 Zn2 94.5(2) . .
O14 P1 O12 Zn2 -153.99(17) . .
O31 Zn2 O12 P1 36.8(2) . .
O22 Zn2 O12 P1 -97.91(19) . .
N12 Zn2 O12 P1 157.90(17) . .
O11 P1 O13 Zn3 -33.8(3) . .
O12 P1 O13 Zn3 95.2(2) . .
O14 P1 O13 Zn3 -149.00(19) . .
O42 Zn3 O13 P1 24.4(2) . .
O32 Zn3 O13 P1 -105.2(2) . .
N32 Zn3 O13 P1 133.2(2) . .
O13 P1 O14 C1A -6.6(3) . .
O11 P1 O14 C1A -129.4(2) . .
O12 P1 O14 C1A 114.2(3) . .
O22 P2 O21 Zn1 87.6(2) . .
O23 P2 O21 Zn1 -43.1(2) . .
O24 P2 O21 Zn1 -158.93(16) . .
O11 Zn1 O21 P2 -94.00(19) . .
O41 Zn1 O21 P2 41.6(2) . .
N11 Zn1 O21 P2 152.69(17) . .
O23 P2 O22 Zn2 83.5(3) . .
O21 P2 O22 Zn2 -46.9(3) . .
O24 P2 O22 Zn2 -159.6(2) . .
O31 Zn2 O22 P2 -86.7(3) . .
O12 Zn2 O22 P2 47.7(3) . .
N12 Zn2 O22 P2 165.8(3) . .
O22 P2 O23 Zn4 -33.2(2) . .
O21 P2 O23 Zn4 97.1(2) . .
O24 P2 O23 Zn4 -149.03(18) . .
O33 Zn4 O23 P2 24.4(2) . .
O43 Zn4 O23 P2 -104.9(2) . .
N31 Zn4 O23 P2 130.8(2) . .
O22 P2 O24 C1B -105.9(2) . .
O23 P2 O24 C1B 15.5(2) . .
O21 P2 O24 C1B 135.36(19) . .
O22 P2 O24 C1E -120.7(2) . .
O23 P2 O24 C1E 0.6(2) . .
O21 P2 O24 C1E 120.5(2) . .
O32 P3 O31 Zn2 99.6(2) . .
O33 P3 O31 Zn2 -29.8(3) . .
O34 P3 O31 Zn2 -146.1(2) . .
O12 Zn2 O31 P3 -94.3(2) . .
O22 Zn2 O31 P3 35.9(3) . .
N12 Zn2 O31 P3 138.6(2) . .
O31 P3 O32 Zn3 -53.7(2) . .
O33 P3 O32 Zn3 76.4(2) . .
O34 P3 O32 Zn3 -171.23(17) . .
O13 Zn3 O32 P3 53.0(2) . .
O42 Zn3 O32 P3 -80.4(2) . .
N32 Zn3 O32 P3 166.60(19) . .
O32 P3 O33 Zn4 -62.9(4) . .
O31 P3 O33 Zn4 66.7(4) . .
O34 P3 O33 Zn4 -174.6(3) . .
O23 Zn4 O33 P3 -67.3(4) . .
O43 Zn4 O33 P3 64.5(4) . .
N31 Zn4 O33 P3 -176.9(4) . .
O32 P3 O34 C1C 125.8(2) . .
O31 P3 O34 C1C 5.6(3) . .
O33 P3 O34 C1C -116.5(2) . .
O32 P3 O34 C1F 114.28(19) . .
O31 P3 O34 C1F -5.9(2) . .
O33 P3 O34 C1F -127.95(18) . .
O42 P4 O41 Zn1 -28.0(3) . .
O43 P4 O41 Zn1 103.8(2) . .
O44 P4 O41 Zn1 -143.41(19) . .
O21 Zn1 O41 P4 -99.6(2) . .
O11 Zn1 O41 P4 32.6(3) . .
N11 Zn1 O41 P4 138.1(2) . .
O41 P4 O42 Zn3 71.5(4) . .
O43 P4 O42 Zn3 -59.6(4) . .
O44 P4 O42 Zn3 -170.9(3) . .
O13 Zn3 O42 P4 -71.7(4) . .
O32 Zn3 O42 P4 59.2(4) . .
N32 Zn3 O42 P4 -180.0(3) . .
O42 P4 O43 Zn4 78.8(2) . .
O41 P4 O43 Zn4 -53.5(2) . .
O44 P4 O43 Zn4 -169.23(17) . .
O23 Zn4 O43 P4 53.2(2) . .
O33 Zn4 O43 P4 -82.1(2) . .
N31 Zn4 O43 P4 171.02(17) . .
O42 P4 O44 C1D -109.1(3) . .
O41 P4 O44 C1D 13.2(3) . .
O43 P4 O44 C1D 132.0(3) . .
O21 Zn1 N11 C11 90.6(3) . .
O11 Zn1 N11 C11 -28.7(3) . .
O41 Zn1 N11 C11 -149.1(3) . .
O21 Zn1 N11 C15 -103.6(3) . .
O11 Zn1 N11 C15 137.1(3) . .
O41 Zn1 N11 C15 16.7(3) . .
O31 Zn2 N12 C16 3.1(3) . .
O12 Zn2 N12 C16 -125.2(3) . .
O22 Zn2 N12 C16 122.9(3) . .
O31 Zn2 N12 C110 -163.6(3) . .
O12 Zn2 N12 C110 68.1(3) . .
O22 Zn2 N12 C110 -43.9(3) . .
O23 Zn4 N31 C35 -167.1(3) . .
O33 Zn4 N31 C35 -43.9(3) . .
O43 Zn4 N31 C35 69.5(3) . .
O23 Zn4 N31 C31 -3.8(3) . .
O33 Zn4 N31 C31 119.3(3) . .
O43 Zn4 N31 C31 -127.3(3) . .
O13 Zn3 N32 C41 -156.1(3) . .
O42 Zn3 N32 C41 -34.9(3) . .
O32 Zn3 N32 C41 83.1(3) . .
O13 Zn3 N32 C36 16.6(3) . .
O42 Zn3 N32 C36 137.8(3) . .
O32 Zn3 N32 C36 -104.1(3) . .
P1 O14 C1A C2A 99.8(3) . .
P1 O14 C1A C6A -85.7(3) . .
O14 C1A C2A C3A 179.0(3) . .
C6A C1A C2A C3A 4.8(5) . .
O14 C1A C2A C7A -5.1(4) . .
C6A C1A C2A C7A -179.2(2) . .
C1A C2A C3A C4A -0.3(5) . .
C7A C2A C3A C4A -176.3(3) . .
C2A C3A C4A C5A -3.2(6) . .
C3A C4A C5A C6A 2.4(6) . .
C4A C5A C6A C1A 1.8(5) . .
C4A C5A C6A C10G 166.6(5) . .
C4A C5A C6A C10A -173.4(3) . .
C2A C1A C6A C5A -5.6(5) . .
O14 C1A C6A C5A -179.6(3) . .
C2A C1A C6A C10G -168.9(5) . .
O14 C1A C6A C10G 17.1(6) . .
C2A C1A C6A C10A 169.6(3) . .
O14 C1A C6A C10A -4.4(4) . .
C1A C2A C7A C8A 72.9(3) . .
C3A C2A C7A C8A -111.4(3) . .
C1A C2A C7A C9A -162.2(2) . .
C3A C2A C7A C9A 13.5(3) . .
C5A C6A C10A C12A -77.9(4) . .
C1A C6A C10A C12A 107.2(4) . .
C10G C6A C10A C12A -0.1(13) . .
C5A C6A C10A C11A 54.3(4) . .
C1A C6A C10A C11A -120.6(3) . .
C10G C6A C10A C11A 132.1(15) . .
C5A C6A C10G C12G -2.9(9) . .
C1A C6A C10G C12G 160.5(7) . .
C10A C6A C10G C12G -114.9(18) . .
C5A C6A C10G C11G 112.0(6) . .
C1A C6A C10G C11G -84.7(7) . .
C10A C6A C10G C11G -0.1(11) . .
C1E O24 C1B C2B -143.9(6) . .
P2 O24 C1B C2B 96.2(3) . .
C1E O24 C1B C6B 29.7(5) . .
P2 O24 C1B C6B -90.1(2) . .
O24 C1B C2B C3B 173.6(2) . .
C6B C1B C2B C3B 0.0 . .
O24 C1B C2B C7B 4.0(4) . .
C6B C1B C2B C7B -169.6(3) . .
C1B C2B C3B C4B 0.0 . .
C7B C2B C3B C4B 170.3(3) . .
C2B C3B C4B C5B 0.0 . .
C3B C4B C5B C6B 0.0 . .
C4B C5B C6B C1B 0.0 . .
C4B C5B C6B C10B -172.8(3) . .
O24 C1B C6B C5B -173.7(2) . .
C2B C1B C6B C5B 0.0 . .
O24 C1B C6B C10B -0.9(3) . .
C2B C1B C6B C10B 172.8(3) . .
C3B C2B C7B C8B -96.34(15) . .
C1B C2B C7B C8B 73.6(3) . .
C3B C2B C7B C9B 22.33(15) . .
C1B C2B C7B C9B -167.7(2) . .
C5B C6B C10B C12B -78.2(5) . .
C1B C6B C10B C12B 109.1(5) . .
C5B C6B C10B C11B 48.0(5) . .
C1B C6B C10B C11B -124.7(4) . .
C1B O24 C1E C2E 28.1(5) . .
P2 O24 C1E C2E 96.5(2) . .
C1B O24 C1E C6E -147.5(5) . .
P2 O24 C1E C6E -79.1(3) . .
C6E C1E C2E C3E 0.0 . .
O24 C1E C2E C3E -175.6(2) . .
C6E C1E C2E C7E 175.2(2) . .
O24 C1E C2E C7E -0.4(3) . .
C1E C2E C3E C4E 0.0 . .
C7E C2E C3E C4E -175.2(2) . .
C2E C3E C4E C5E 0.0 . .
C3E C4E C5E C6E 0.0 . .
C4E C5E C6E C1E 0.0 . .
C4E C5E C6E C10E 179.5(3) . .
C2E C1E C6E C5E 0.0 . .
O24 C1E C6E C5E 175.6(2) . .
C2E C1E C6E C10E -179.5(3) . .
O24 C1E C6E C10E -3.9(3) . .
C1E C2E C7E C8E 75.1(2) . .
C3E C2E C7E C8E -109.72(13) . .
C1E C2E C7E C9E -159.31(18) . .
C3E C2E C7E C9E 15.89(15) . .
C5E C6E C10E C11E 58.5(4) . .
C1E C6E C10E C11E -122.0(4) . .
C5E C6E C10E C12E -63.3(4) . .
C1E C6E C10E C12E 116.2(4) . .
C1F O34 C1C C2C -41.7(4) . .
P3 O34 C1C C2C -86.4(2) . .
C1F O34 C1C C6C 134.3(4) . .
P3 O34 C1C C6C 89.6(2) . .
O34 C1C C2C C3C 176.03(18) . .
C6C C1C C2C C3C 0.0 . .
O34 C1C C2C C7C -6.2(2) . .
C6C C1C C2C C7C 177.81(19) . .
C1C C2C C3C C4C 0.0 . .
C7C C2C C3C C4C -177.90(18) . .
C2C C3C C4C C5C 0.0 . .
C3C C4C C5C C6C 0.0 . .
C4C C5C C6C C1C 0.0 . .
C4C C5C C6C C10C -177.6(2) . .
O34 C1C C6C C5C -176.02(18) . .
C2C C1C C6C C5C 0.0 . .
O34 C1C C6C C10C 1.6(3) . .
C2C C1C C6C C10C 177.7(2) . .
C3C C2C C7C C8C -76.43(15) . .
C1C C2C C7C C8C 105.71(15) . .
C3C C2C C7C C9C 50.11(14) . .
C1C C2C C7C C9C -127.75(12) . .
C5C C6C C10C C12C 76.5(2) . .
C1C C6C C10C C12C -101.1(2) . .
C5C C6C C10C C11C -47.7(3) . .
C1C C6C C10C C11C 134.6(2) . .
C1C O34 C1F C2F 107.5(4) . .
P3 O34 C1F C2F -111.62(17) . .
C1C O34 C1F C6F -47.0(4) . .
P3 O34 C1F C6F 93.80(19) . .
C6F C1F C2F C3F 0.0 . .
O34 C1F C2F C3F -154.17(16) . .
C6F C1F C2F C7F 173.3(2) . .
O34 C1F C2F C7F 19.1(2) . .
C1F C2F C3F C4F 0.0 . .
C7F C2F C3F C4F -173.6(2) . .
C2F C3F C4F C5F 0.0 . .
C3F C4F C5F C6F 0.0 . .
C4F C5F C6F C1F 0.0 . .
C4F C5F C6F C10F 149.1(3) . .
C2F C1F C6F C5F 0.0 . .
O34 C1F C6F C5F 153.62(18) . .
C2F C1F C6F C10F -151.1(3) . .
O34 C1F C6F C10F 2.5(3) . .
C1F C2F C7F C9F -143.68(15) . .
C3F C2F C7F C9F 29.76(15) . .
C1F C2F C7F C8F 94.88(18) . .
C3F C2F C7F C8F -91.68(14) . .
C5F C6F C10F C12F 90.3(9) . .
C1F C6F C10F C12F -118.7(9) . .
C5F C6F C10F C11F -89.7(7) . .
C1F C6F C10F C11F 61.4(8) . .
P4 O44 C1D C6D 94.7(4) . .
P4 O44 C1D C2D -92.2(4) . .
C6D C1D C2D C3D 1.1(6) . .
O44 C1D C2D C3D -171.7(3) . .
C6D C1D C2D C7D 179.4(3) . .
O44 C1D C2D C7D 6.6(5) . .
C1D C2D C3D C4D -0.3(6) . .
C7D C2D C3D C4D -178.6(3) . .
C2D C3D C4D C5D 0.4(6) . .
C3D C4D C5D C6D -1.2(6) . .
C2D C1D C6D C5D -1.8(5) . .
O44 C1D C6D C5D 170.7(3) . .
C2D C1D C6D C10D 177.3(3) . .
O44 C1D C6D C10D -10.2(4) . .
C4D C5D C6D C1D 1.9(5) . .
C4D C5D C6D C10D -177.2(3) . .
C3D C2D C7D C9D -23.8(4) . .
C1D C2D C7D C9D 158.0(3) . .
C3D C2D C7D C8D 99.3(4) . .
C1D C2D C7D C8D -78.9(3) . .
C1D C6D C10D C12D -92.5(3) . .
C5D C6D C10D C12D 86.5(3) . .
C1D C6D C10D C11D 144.5(3) . .
C5D C6D C10D C11D -36.5(3) . .
C15 N11 C11 C12 -2.4(5) . .
Zn1 N11 C11 C12 163.6(3) . .
N11 C11 C12 C13 -0.6(6) . .
C11 C12 C13 C14 1.3(6) . .
C11 C12 C13 C18 -177.1(3) . 7_544
C12 C13 C14 C15 0.8(6) . .
C18 C13 C14 C15 179.2(4) 7_544 .
C11 N11 C15 C14 4.9(6) . .
Zn1 N11 C15 C14 -161.6(4) . .
C13 C14 C15 N11 -4.1(7) . .
C110 N12 C16 C17 2.6(5) . .
Zn2 N12 C16 C17 -163.7(2) . .
N12 C16 C17 C18 -2.5(5) . .
C16 C17 C18 C19 -0.1(5) . .
C16 C17 C18 C13 179.7(3) . 3
C17 C18 C19 C110 2.3(6) . .
C13 C18 C19 C110 -177.5(4) 3 .
C35 N31 C31 C32 -3.0(5) . .
Zn4 N31 C31 C32 -166.9(3) . .
N31 C31 C32 C33 4.5(6) . .
C31 C32 C33 C34 -2.5(6) . .
C31 C32 C33 C38 175.7(4) . 11_454
C32 C33 C34 C35 -0.7(6) . .
C38 C33 C34 C35 -178.9(4) 11_454 .
C31 N31 C35 C34 -0.4(6) . .
Zn4 N31 C35 C34 163.8(4) . .
C33 C34 C35 N31 2.2(7) . .
C41 N32 C36 C37 0.8(6) . .
Zn3 N32 C36 C37 -172.6(3) . .
N32 C36 C37 C38 1.7(7) . .
C36 C37 C38 C39 -3.4(7) . .
C36 C37 C38 C33 175.2(4) . 15_445
C37 C38 C39 C41 2.6(6) . .
C33 C38 C39 C41 -175.9(4) 15_445 .
C38 C39 C41 N32 -0.3(6) . .
C36 N32 C41 C39 -1.4(6) . .
Zn3 N32 C41 C39 171.5(3) . .
C16 N12 C110 C19 -0.3(7) . .
Zn2 N12 C110 C19 166.4(4) . .
C18 C19 C110 N12 -2.2(7) . .

loop_
_platon_squeeze_void_nr
_platon_squeeze_void_average_x
_platon_squeeze_void_average_y
_platon_squeeze_void_average_z
_platon_squeeze_void_volume
_platon_squeeze_void_count_electrons
_platon_squeeze_void_content
1 -0.010 0.125 0.950 1554 214 ' '
2 -0.038 0.375 0.394 1554 214 ' '
3 -0.028 0.625 0.913 1554 214 ' '
4 0.015 0.875 0.499 1554 214 ' '
5 0.383 0.373 0.774 10 1 ' '
6 0.383 0.626 0.274 10 1 ' '
7 0.419 0.124 0.271 9 1 ' '
8 0.419 0.876 0.771 9 1 ' '
9 0.883 0.126 0.274 10 1 ' '
10 0.883 0.873 0.774 10 1 ' '
11 0.919 0.376 0.771 9 1 ' '
12 0.919 0.624 0.271 9 1 ' '
